data_4088453
loop_
_publ_author_name
'Tondreau, Aaron M.'
'Scott, Brian L.'
'Boncella, James M.'

_publ_section_title
;
 A Tertiary Carbon--Iron Bond as an FeICl Synthon and the Reductive
 Alkylation of Diphosphine-Supported Iron(II) Chloride Complexes to
 Low-Valent Iron
;
_journal_issue 11
_journal_name_full Organometallics
_journal_page_first 1643
_journal_paper_doi 10.1021/acs.organomet.6b00108
_journal_volume 35
_journal_year 2016
_chemical_formula_sum 'C29 H31 Cl F0.5 Fe N2 Si'
_chemical_formula_weight 536.45
_space_group_crystal_system triclinic
_space_group_IT_number 2
_space_group_name_Hall '-P 1'
_space_group_name_H-M_alt 'P -1'
_atom_sites_solution_hydrogens geom
_audit_creation_method SHELXL-2014/7
_cell_angle_alpha 83.672(3)
_cell_angle_beta 74.459(3)
_cell_angle_gamma 85.048(3)
_cell_formula_units_Z 2
_cell_length_a 9.7299(12)
_cell_length_b 11.4681(14)
_cell_length_c 12.7531(15)
_cell_measurement_reflns_used 9192
_cell_measurement_temperature 100(1)
_cell_measurement_theta_max 26.30
_cell_measurement_theta_min 2.33
_cell_volume 1360.3(3)
_computing_cell_refinement 'APEX2 V.2014.7-1 (Bruker AXS, 2014)'
_computing_data_collection 'APEX2 V.2014.7-1 (Bruker AXS, 2014)'
_computing_data_reduction 'SAINT, v. 8.34A (Bruker AXS, 2013)'
_computing_molecular_graphics 'SHELXTL, v. 2014/7, (Bruker AXS, 2014)'
_computing_publication_material 'SHELXTL, v. 2014/7, (Bruker AXS, 2014)'
_computing_structure_refinement 'SHELXL 2014/7 (Sheldrick, 2014)'
_computing_structure_solution 'SHELXS 2013/1 (Sheldrick, 2013)'
_diffrn_ambient_temperature 100(1)
_diffrn_measured_fraction_theta_full 0.998
_diffrn_measured_fraction_theta_max 0.984
_diffrn_measurement_device_type 'Bruker D8 Quest with CMOS detector'
_diffrn_measurement_method '\w scans'
_diffrn_radiation_monochromator 'Bruker Triumph curved graphite'
_diffrn_radiation_source 'fine-focus sealed tube'
_diffrn_radiation_type MoK\a
_diffrn_radiation_wavelength 0.71073
_diffrn_reflns_av_R_equivalents 0.0457
_diffrn_reflns_av_unetI/netI 0.0411
_diffrn_reflns_Laue_measured_fraction_full 0.998
_diffrn_reflns_Laue_measured_fraction_max 0.984
_diffrn_reflns_limit_h_max 12
_diffrn_reflns_limit_h_min -12
_diffrn_reflns_limit_k_max 14
_diffrn_reflns_limit_k_min -14
_diffrn_reflns_limit_l_max 15
_diffrn_reflns_limit_l_min -15
_diffrn_reflns_number 18873
_diffrn_reflns_point_group_measured_fraction_full 0.998
_diffrn_reflns_point_group_measured_fraction_max 0.984
_diffrn_reflns_theta_full 25.000
_diffrn_reflns_theta_max 26.374
_diffrn_reflns_theta_min 2.176
_diffrn_standards_decay_% 0
_diffrn_standards_interval_count 0
_diffrn_standards_interval_time 0
_diffrn_standards_number 0
_exptl_absorpt_coefficient_mu 0.720
_exptl_absorpt_correction_T_max 0.972
_exptl_absorpt_correction_T_min 0.808
_exptl_absorpt_correction_type multi-scan
_exptl_absorpt_process_details 'SADABS v. 2014/3 (Bruker AXS, 2013)'
_exptl_crystal_colour orange
_exptl_crystal_density_diffrn 1.310
_exptl_crystal_description plate
_exptl_crystal_F_000 561
_exptl_crystal_size_max 0.200
_exptl_crystal_size_mid 0.120
_exptl_crystal_size_min 0.040
_refine_diff_density_max 1.279
_refine_diff_density_min -0.790
_refine_diff_density_rms 0.104
_refine_ls_extinction_method none
_refine_ls_goodness_of_fit_ref 1.103
_refine_ls_hydrogen_treatment constr
_refine_ls_matrix_type full
_refine_ls_number_parameters 319
_refine_ls_number_reflns 5464
_refine_ls_number_restraints 0
_refine_ls_restrained_S_all 1.103
_refine_ls_R_factor_all 0.0540
_refine_ls_R_factor_gt 0.0445
_refine_ls_shift/su_max 0.001
_refine_ls_shift/su_mean 0.000
_refine_ls_structure_factor_coef Fsqd
_refine_ls_weighting_details 'w=1/[\s^2^(Fo^2^)+(0.0930P)^2^] where P=(Fo^2^+2Fc^2^)/3'
_refine_ls_weighting_scheme calc
_refine_ls_wR_factor_gt 0.1257
_refine_ls_wR_factor_ref 0.1334
_reflns_Friedel_coverage 0.000
_reflns_number_gt 4663
_reflns_number_total 5464
_reflns_threshold_expression 'I > 2\s(I)'
_cod_data_source_file om6b00108_si_002.cif
_cod_data_source_block dq0037
_cod_original_formula_sum 'C29 H31 Cl F0.50 Fe N2 Si'
_cod_database_code 4088453
_shelx_shelxl_version_number 2014/7
_shelx_space_group_comment
;
The symmetry employed for this shelxl refinement is uniquely defined
by the following loop, which should always be used as a source of
symmetry information in preference to the above space-group names.
They are only intended as comments.
;
_shelx_estimated_absorpt_t_min 0.869
_shelx_estimated_absorpt_t_max 0.972

loop_
_space_group_symop_operation_xyz
'x, y, z'
'-x, -y, -z'

loop_
_atom_site_label
_atom_site_type_symbol
_atom_site_fract_x
_atom_site_fract_y
_atom_site_fract_z
_atom_site_U_iso_or_equiv
_atom_site_adp_type
_atom_site_occupancy
_atom_site_site_symmetry_order
_atom_site_calc_flag
_atom_site_refinement_flags_posn
_atom_site_refinement_flags_adp
_atom_site_refinement_flags_occupancy
Fe1 Fe 0.91152(3) 0.67541(3) 0.27642(2) 0.01404(13) Uani 1 1 d . . .
Cl1 Cl 1.11786(6) 0.58479(5) 0.31080(4) 0.02049(15) Uani 1 1 d . . .
Si1 Si 0.97497(6) 0.93938(5) 0.29667(5) 0.01829(17) Uani 1 1 d . . .
F1 F 0.5470(4) 0.7259(3) 0.9674(3) 0.0362(7) Uani 0.5 1 d . . P
N1 N 0.9514(2) 0.66744(16) 0.10483(15) 0.0171(4) Uani 1 1 d . . .
N2 N 0.7692(2) 0.53766(16) 0.33572(15) 0.0173(4) Uani 1 1 d . . .
C1 C 0.8233(2) 0.83804(18) 0.33069(17) 0.0134(4) Uani 1 1 d . . .
C2 C 0.7099(2) 0.86720(19) 0.27099(18) 0.0161(4) Uani 1 1 d . . .
C3 C 0.5824(2) 0.8083(2) 0.30277(18) 0.0194(5) Uani 1 1 d . . .
H3 H 0.5667 0.7538 0.3659 0.023 Uiso 1 1 calc R U .
C4 C 0.4790(3) 0.8268(2) 0.2457(2) 0.0276(6) Uani 1 1 d . . .
H4 H 0.3952 0.7839 0.2690 0.033 Uiso 1 1 calc R U .
C5 C 0.4970(3) 0.9080(3) 0.1541(2) 0.0334(7) Uani 1 1 d . . .
H5 H 0.4258 0.9215 0.1150 0.040 Uiso 1 1 calc R U .
C6 C 0.6200(3) 0.9684(2) 0.1214(2) 0.0318(6) Uani 1 1 d . . .
H6 H 0.6335 1.0242 0.0592 0.038 Uiso 1 1 calc R U .
C7 C 0.7242(3) 0.9488(2) 0.17809(19) 0.0230(5) Uani 1 1 d . . .
H7 H 0.8079 0.9917 0.1536 0.028 Uiso 1 1 calc R U .
C8 C 0.7659(2) 0.82428(18) 0.45351(17) 0.0136(4) Uani 1 1 d . . .
C9 C 0.8242(2) 0.74076(19) 0.52004(18) 0.0165(5) Uani 1 1 d . . .
H9 H 0.8996 0.6875 0.4870 0.020 Uiso 1 1 calc R U .
C10 C 0.7751(2) 0.7331(2) 0.63341(19) 0.0191(5) Uani 1 1 d . . .
H10 H 0.8171 0.6750 0.6763 0.023 Uiso 1 1 calc R U .
C11 C 0.6655(2) 0.8095(2) 0.68407(18) 0.0192(5) Uani 1 1 d . . .
H11 H 0.6319 0.8044 0.7615 0.023 Uiso 1 1 calc R U .
C12 C 0.6060(2) 0.8934(2) 0.62004(18) 0.0179(5) Uani 1 1 d . . .
H12 H 0.5308 0.9464 0.6537 0.021 Uiso 1 1 calc R U .
C13 C 0.6551(2) 0.90070(19) 0.50693(18) 0.0154(4) Uani 1 1 d . . .
H13 H 0.6125 0.9590 0.4646 0.018 Uiso 1 1 calc R U .
C14 C 1.0931(3) 0.9306(3) 0.1540(2) 0.0310(6) Uani 1 1 d . . .
H14A H 1.1594 0.9938 0.1366 0.046 Uiso 1 1 calc R U .
H14B H 1.0340 0.9390 0.1020 0.046 Uiso 1 1 calc R U .
H14C H 1.1473 0.8544 0.1492 0.046 Uiso 1 1 calc R U .
C15 C 0.9050(3) 1.0957(2) 0.3154(2) 0.0286(6) Uani 1 1 d . . .
H15A H 0.8381 1.0996 0.3878 0.043 Uiso 1 1 calc R U .
H15B H 0.8556 1.1241 0.2590 0.043 Uiso 1 1 calc R U .
H15C H 0.9848 1.1449 0.3090 0.043 Uiso 1 1 calc R U .
C16 C 1.0930(2) 0.8978(2) 0.3898(2) 0.0247(5) Uani 1 1 d . . .
H16A H 1.1706 0.9516 0.3727 0.037 Uiso 1 1 calc R U .
H16B H 1.1335 0.8172 0.3800 0.037 Uiso 1 1 calc R U .
H16C H 1.0372 0.9026 0.4657 0.037 Uiso 1 1 calc R U .
C17 C 0.8595(3) 0.7065(2) 0.04544(19) 0.0214(5) Uani 1 1 d . . .
H17 H 0.7672 0.7372 0.0817 0.026 Uiso 1 1 calc R U .
C18 C 0.8940(3) 0.7037(2) -0.0671(2) 0.0258(5) Uani 1 1 d . . .
H18 H 0.8265 0.7326 -0.1068 0.031 Uiso 1 1 calc R U .
C19 C 1.0274(3) 0.6586(2) -0.1207(2) 0.0280(6) Uani 1 1 d . . .
H19 H 1.0525 0.6546 -0.1976 0.034 Uiso 1 1 calc R U .
C20 C 1.1229(3) 0.6195(2) -0.0606(2) 0.0282(6) Uani 1 1 d . . .
H20 H 1.2158 0.5888 -0.0954 0.034 Uiso 1 1 calc R U .
C21 C 1.0819(3) 0.6255(2) 0.0511(2) 0.0225(5) Uani 1 1 d . . .
H21 H 1.1488 0.5987 0.0920 0.027 Uiso 1 1 calc R U .
C22 C 0.6615(3) 0.5228(2) 0.29260(19) 0.0222(5) Uani 1 1 d . . .
H22 H 0.6487 0.5756 0.2327 0.027 Uiso 1 1 calc R U .
C23 C 0.5685(3) 0.4346(3) 0.3308(2) 0.0344(7) Uani 1 1 d . . .
H23 H 0.4926 0.4277 0.2984 0.041 Uiso 1 1 calc R U .
C24 C 0.5870(4) 0.3565(3) 0.4169(2) 0.0397(7) Uani 1 1 d . . .
H24 H 0.5252 0.2941 0.4441 0.048 Uiso 1 1 calc R U .
C25 C 0.6968(3) 0.3709(2) 0.4623(2) 0.0341(6) Uani 1 1 d . . .
H25 H 0.7117 0.3187 0.5220 0.041 Uiso 1 1 calc R U .
C26 C 0.7851(3) 0.4620(2) 0.42019(19) 0.0230(5) Uani 1 1 d . . .
H26 H 0.8604 0.4715 0.4524 0.028 Uiso 1 1 calc R U .
C28 C 0.5250(3) 0.6166(2) 0.9843(2) 0.0287(6) Uani 1 1 d . . .
C29 C 0.5908(3) 0.5445(2) 0.9033(2) 0.0291(6) Uani 1 1 d . . .
H29 H 0.6534 0.5757 0.8375 0.035 Uiso 1 1 calc R U .
C30 C 0.5652(3) 0.4271(2) 0.9187(2) 0.0278(6) Uani 1 1 d . . .
H30 H 0.6089 0.3765 0.8633 0.033 Uiso 1 1 calc R U .

loop_
_atom_site_aniso_label
_atom_site_aniso_U_11
_atom_site_aniso_U_22
_atom_site_aniso_U_33
_atom_site_aniso_U_23
_atom_site_aniso_U_13
_atom_site_aniso_U_12
Fe1 0.01583(19) 0.01298(19) 0.01306(19) -0.00421(13) -0.00279(13) 0.00120(12)
Cl1 0.0204(3) 0.0224(3) 0.0183(3) -0.0054(2) -0.0055(2) 0.0068(2)
Si1 0.0171(3) 0.0162(3) 0.0199(3) -0.0032(3) -0.0009(3) -0.0028(2)
F1 0.0458(19) 0.0280(17) 0.0304(17) -0.0027(13) -0.0018(15) -0.0051(14)
N1 0.0214(9) 0.0146(9) 0.0148(9) -0.0040(7) -0.0029(8) -0.0003(7)
N2 0.0216(9) 0.0155(9) 0.0140(9) -0.0052(7) -0.0020(8) -0.0002(7)
C1 0.0131(10) 0.0127(10) 0.0135(10) -0.0039(8) -0.0008(8) 0.0002(8)
C2 0.0169(10) 0.0162(11) 0.0139(10) -0.0070(9) -0.0018(9) 0.0058(8)
C3 0.0194(11) 0.0245(12) 0.0147(11) -0.0103(9) -0.0031(9) 0.0024(9)
C4 0.0190(12) 0.0423(16) 0.0234(13) -0.0207(12) -0.0045(10) 0.0063(10)
C5 0.0282(14) 0.0550(18) 0.0201(13) -0.0160(12) -0.0138(11) 0.0203(13)
C6 0.0372(15) 0.0400(15) 0.0158(12) -0.0058(11) -0.0077(11) 0.0185(12)
C7 0.0251(12) 0.0243(12) 0.0159(11) -0.0029(9) -0.0010(9) 0.0066(10)
C8 0.0143(10) 0.0138(10) 0.0134(10) -0.0048(8) -0.0020(8) -0.0049(8)
C9 0.0180(10) 0.0141(11) 0.0165(11) -0.0055(9) -0.0025(9) 0.0022(8)
C10 0.0254(12) 0.0158(11) 0.0169(11) 0.0000(9) -0.0077(9) -0.0016(9)
C11 0.0252(12) 0.0209(11) 0.0115(10) -0.0053(9) -0.0032(9) -0.0025(9)
C12 0.0193(11) 0.0182(11) 0.0159(11) -0.0072(9) -0.0020(9) -0.0008(9)
C13 0.0167(10) 0.0137(10) 0.0165(11) -0.0023(8) -0.0053(9) -0.0009(8)
C14 0.0237(13) 0.0377(15) 0.0260(13) -0.0013(11) 0.0045(11) -0.0092(11)
C15 0.0342(14) 0.0176(12) 0.0335(14) -0.0011(11) -0.0079(12) -0.0039(10)
C16 0.0185(11) 0.0247(12) 0.0330(14) -0.0093(11) -0.0067(10) -0.0044(9)
C17 0.0282(12) 0.0182(11) 0.0177(11) -0.0037(9) -0.0057(10) 0.0000(9)
C18 0.0389(14) 0.0225(12) 0.0183(12) -0.0026(10) -0.0112(11) -0.0015(10)
C19 0.0458(15) 0.0226(13) 0.0140(11) -0.0028(10) -0.0034(11) -0.0054(11)
C20 0.0304(13) 0.0261(13) 0.0227(13) -0.0081(11) 0.0041(11) 0.0002(10)
C21 0.0245(12) 0.0222(12) 0.0204(12) -0.0075(10) -0.0037(10) 0.0004(10)
C22 0.0278(12) 0.0220(12) 0.0178(11) -0.0035(9) -0.0059(10) -0.0047(10)
C23 0.0410(16) 0.0439(17) 0.0236(13) -0.0029(12) -0.0114(12) -0.0222(13)
C24 0.0607(19) 0.0352(16) 0.0250(14) 0.0007(12) -0.0070(13) -0.0308(14)
C25 0.0547(18) 0.0265(14) 0.0213(13) 0.0031(11) -0.0096(12) -0.0119(13)
C26 0.0302(13) 0.0211(12) 0.0182(11) -0.0040(9) -0.0060(10) -0.0031(10)
C28 0.0248(13) 0.0363(15) 0.0249(13) -0.0027(11) -0.0066(11) -0.0009(11)
C29 0.0228(12) 0.0433(16) 0.0191(12) -0.0011(11) -0.0019(10) -0.0045(11)
C30 0.0212(12) 0.0423(16) 0.0201(12) -0.0116(11) -0.0028(10) -0.0002(11)

loop_
_atom_type_symbol
_atom_type_description
_atom_type_scat_dispersion_real
_atom_type_scat_dispersion_imag
_atom_type_scat_source
C C 0.0033 0.0016 'International Tables Vol C Tables 4.2.6.8 and 6.1.1.4'
H H 0.0000 0.0000 'International Tables Vol C Tables 4.2.6.8 and 6.1.1.4'
Cl Cl 0.1484 0.1585 'International Tables Vol C Tables 4.2.6.8 and 6.1.1.4'
Fe Fe 0.3463 0.8444 'International Tables Vol C Tables 4.2.6.8 and 6.1.1.4'
Si Si 0.0817 0.0704 'International Tables Vol C Tables 4.2.6.8 and 6.1.1.4'
N N 0.0061 0.0033 'International Tables Vol C Tables 4.2.6.8 and 6.1.1.4'
F F 0.0171 0.0103 'International Tables Vol C Tables 4.2.6.8 and 6.1.1.4'

loop_
_geom_angle_atom_site_label_1
_geom_angle_atom_site_label_2
_geom_angle_atom_site_label_3
_geom_angle
_geom_angle_site_symmetry_3
C1 Fe1 N1 114.25(8) .
C1 Fe1 N2 112.90(8) .
N1 Fe1 N2 100.50(7) .
C1 Fe1 Cl1 123.66(6) .
N1 Fe1 Cl1 102.02(5) .
N2 Fe1 Cl1 100.27(5) .
C16 Si1 C15 107.80(12) .
C16 Si1 C14 105.92(12) .
C15 Si1 C14 109.32(12) .
C16 Si1 C1 109.81(10) .
C15 Si1 C1 110.71(11) .
C14 Si1 C1 113.05(11) .
C17 N1 C21 117.5(2) .
C17 N1 Fe1 125.05(16) .
C21 N1 Fe1 117.35(16) .
C22 N2 C26 117.3(2) .
C22 N2 Fe1 122.74(16) .
C26 N2 Fe1 119.96(16) .
C2 C1 C8 113.71(17) .
C2 C1 Si1 116.59(15) .
C8 C1 Si1 107.79(14) .
C2 C1 Fe1 102.54(14) .
C8 C1 Fe1 109.14(14) .
Si1 C1 Fe1 106.55(10) .
C3 C2 C7 115.5(2) .
C3 C2 C1 120.53(19) .
C7 C2 C1 123.9(2) .
C4 C3 C2 122.5(2) .
C3 C4 C5 120.3(3) .
C6 C5 C4 118.8(2) .
C5 C6 C7 120.8(2) .
C6 C7 C2 122.1(2) .
C9 C8 C13 116.47(19) .
C9 C8 C1 122.56(19) .
C13 C8 C1 120.88(19) .
C10 C9 C8 122.0(2) .
C11 C10 C9 120.4(2) .
C12 C11 C10 118.9(2) .
C11 C12 C13 120.6(2) .
C12 C13 C8 121.8(2) .
N1 C17 C18 122.4(2) .
C19 C18 C17 119.4(2) .
C20 C19 C18 118.6(2) .
C19 C20 C21 119.0(2) .
N1 C21 C20 123.1(2) .
N2 C22 C23 123.2(2) .
C22 C23 C24 119.0(3) .
C25 C24 C23 118.6(2) .
C24 C25 C26 119.1(2) .
N2 C26 C25 122.8(2) .
F1 C28 C29 118.6(3) .
F1 C28 C30 120.1(3) 2_667
C29 C28 C30 121.3(3) 2_667
C30 C29 C28 119.5(2) .
C29 C30 C28 119.2(2) 2_667

loop_
_geom_bond_atom_site_label_1
_geom_bond_atom_site_label_2
_geom_bond_distance
_geom_bond_site_symmetry_2
Fe1 C1 2.094(2) .
Fe1 N1 2.1285(19) .
Fe1 N2 2.1302(19) .
Fe1 Cl1 2.3053(6) .
Si1 C16 1.863(3) .
Si1 C15 1.879(3) .
Si1 C14 1.881(3) .
Si1 C1 1.886(2) .
F1 C28 1.275(4) .
N1 C17 1.339(3) .
N1 C21 1.347(3) .
N2 C22 1.338(3) .
N2 C26 1.341(3) .
C1 C2 1.496(3) .
C1 C8 1.511(3) .
C2 C3 1.405(3) .
C2 C7 1.410(3) .
C3 C4 1.381(3) .
C4 C5 1.393(4) .
C5 C6 1.378(4) .
C6 C7 1.385(4) .
C8 C9 1.394(3) .
C8 C13 1.404(3) .
C9 C10 1.391(3) .
C10 C11 1.385(3) .
C11 C12 1.383(3) .
C12 C13 1.388(3) .
C17 C18 1.386(3) .
C18 C19 1.381(4) .
C19 C20 1.374(4) .
C20 C21 1.380(3) .
C22 C23 1.375(4) .
C23 C24 1.378(4) .
C24 C25 1.374(4) .
C25 C26 1.379(4) .
C28 C29 1.380(4) .
C28 C30 1.381(4) 2_667
C29 C30 1.374(4) .
C30 C28 1.381(4) 2_667
